data_7062490
loop_
_publ_author_name
'Wongsuwan, Sutthida'
'Chatwichien, Jaruwan'
'Sirisaksoontorn, Weekit'
'Chainok, Kittipong'
'Songsasen, Apisit'
'Chotima, Ratanon'

_publ_section_title
;
 Novel Pd(ii) pincer complexes bearing salicylaldimine-based benzothiazole
 derivatives: synthesis, structural characterization, DNA/BSA binding, and
 biological evaluation
;
_journal_issue 22
_journal_name_full 'New Journal of Chemistry'
_journal_page_first 10624
_journal_page_last 10637
_journal_paper_doi 10.1039/D3NJ00458A
_journal_volume 47
_journal_year 2023
_chemical_formula_moiety 'C20 H13 Cl N2 O Pd S, 0.125(H2 O)'
_chemical_formula_sum 'C20 H13.25 Cl N2 O1.12 Pd S'
_chemical_formula_weight 473.49
_space_group_crystal_system monoclinic
_space_group_IT_number 14
_space_group_name_Hall '-P 2ybc'
_space_group_name_H-M_alt 'P 1 21/c 1'
_atom_sites_solution_hydrogens mixed
_audit_creation_date 2022-10-30
_audit_creation_method
;
Olex2 1.5
(compiled 2022.04.07 svn.rca3783a0 for OlexSys, GUI svn.r6498)
;
_audit_update_record
;
2022-10-30 deposited with the CCDC.	2023-05-18 downloaded from the CCDC.
;
_cell_angle_alpha 90
_cell_angle_beta 105.873(5)
_cell_angle_gamma 90
_cell_formula_units_Z 4
_cell_length_a 10.5645(13)
_cell_length_b 17.130(3)
_cell_length_c 10.1453(14)
_cell_measurement_reflns_used 9863
_cell_measurement_temperature 296
_cell_measurement_theta_max 27.747
_cell_measurement_theta_min 3.111
_cell_volume 1766.0(5)
_computing_cell_refinement 'SAINT V8.40B (Bruker, 2021)'
_computing_data_reduction 'SAINT V8.40B (Bruker, 2021)'
_computing_molecular_graphics 'Olex2 1.5 (Dolomanov et al., 2009)'
_computing_publication_material 'Olex2 1.5 (Dolomanov et al., 2009)'
_computing_structure_refinement 'SHELXL 2018/3 (Sheldrick, 2015)'
_computing_structure_solution 'SHELXT 2018/2 (Sheldrick, 2018)'
_diffrn_ambient_temperature 296
_diffrn_detector 'Bruker PHOTON 200 area detector'
_diffrn_detector_area_resol_mean 7.39
_diffrn_detector_type 'PHOTON II area detector'
_diffrn_measured_fraction_theta_full 0.997
_diffrn_measured_fraction_theta_max 0.996
_diffrn_measurement_device 'four-circle KAPPA diffractometer'
_diffrn_measurement_device_type 'Bruker D8 QUEST CMOS'
_diffrn_measurement_method '\f and \w scans'
_diffrn_radiation_collimation '0.5 mm'
_diffrn_radiation_monochromator graphite
_diffrn_radiation_probe x-ray
_diffrn_radiation_type MoK\a
_diffrn_radiation_wavelength 0.71073
_diffrn_radiation_xray_symbol K-L~3~
_diffrn_reflns_av_R_equivalents 0.0491
_diffrn_reflns_av_unetI/netI 0.0210
_diffrn_reflns_Laue_measured_fraction_full 0.997
_diffrn_reflns_Laue_measured_fraction_max 0.996
_diffrn_reflns_limit_h_max 13
_diffrn_reflns_limit_h_min -14
_diffrn_reflns_limit_k_max 22
_diffrn_reflns_limit_k_min -22
_diffrn_reflns_limit_l_max 13
_diffrn_reflns_limit_l_min -13
_diffrn_reflns_number 49008
_diffrn_reflns_point_group_measured_fraction_full 0.997
_diffrn_reflns_point_group_measured_fraction_max 0.996
_diffrn_reflns_theta_full 25.242
_diffrn_reflns_theta_max 28.326
_diffrn_reflns_theta_min 3.111
_diffrn_source 'sealed x-ray tube'
_diffrn_source_current 30.0
_diffrn_source_power 1.5
_diffrn_source_target Mo
_diffrn_source_type Mo
_diffrn_source_voltage 50.0
_diffrn_standards_number 0
_exptl_absorpt_coefficient_mu 1.333
_exptl_absorpt_correction_T_max 0.7457
_exptl_absorpt_correction_T_min 0.6926
_exptl_absorpt_correction_type multi-scan
_exptl_absorpt_process_details
;
SADABS-2016/2 (Bruker,2016/2) was used for absorption correction.
wR2(int) was 0.0675 before and 0.0620 after correction.
The Ratio of minimum to maximum transmission is 0.9288.
The \l/2 correction factor is Not present.
;
_exptl_crystal_colour 'light yellow'
_exptl_crystal_colour_modifier light
_exptl_crystal_colour_primary yellow
_exptl_crystal_density_diffrn 1.781
_exptl_crystal_description block
_exptl_crystal_F_000 941
_exptl_crystal_size_max 0.29
_exptl_crystal_size_mid 0.24
_exptl_crystal_size_min 0.24
_refine_diff_density_max 0.415
_refine_diff_density_min -0.657
_refine_diff_density_rms 0.053
_refine_ls_extinction_method none
_refine_ls_goodness_of_fit_ref 1.059
_refine_ls_hydrogen_treatment constr
_refine_ls_matrix_type full
_refine_ls_number_parameters 247
_refine_ls_number_reflns 4382
_refine_ls_number_restraints 0
_refine_ls_restrained_S_all 1.059
_refine_ls_R_factor_all 0.0328
_refine_ls_R_factor_gt 0.0250
_refine_ls_shift/su_max 0.002
_refine_ls_shift/su_mean 0.000
_refine_ls_structure_factor_coef Fsqd
_refine_ls_weighting_details 'w=1/[\s^2^(Fo^2^)+(0.0200P)^2^+1.0129P] where P=(Fo^2^+2Fc^2^)/3'
_refine_ls_weighting_scheme calc
_refine_ls_wR_factor_gt 0.0555
_refine_ls_wR_factor_ref 0.0593
_reflns_Friedel_coverage 0.000
_reflns_number_gt 3754
_reflns_number_total 4382
_reflns_threshold_expression 'I > 2\s(I)'
_cod_data_source_file d3nj00458a2.cif
_cod_data_source_block 1
_cod_depositor_comments 'Adding full bibliography for 7062488--7062493.cif.'
_cod_original_cell_volume 1766.0(4)
_cod_database_code 7062490
_shelx_shelxl_version_number 2018/3
_shelx_space_group_comment
;
The symmetry employed for this shelxl refinement is uniquely defined
by the following loop, which should always be used as a source of
symmetry information in preference to the above space-group names.
They are only intended as comments.
;
_shelx_estimated_absorpt_t_max 0.740
_shelx_estimated_absorpt_t_min 0.699
_olex2_refinement_description
;
1. Fixed Uiso
 At 1.2 times of:
  All C(H) groups
 At 1.5 times of:
  All O(H,H) groups
2. Others
 Fixed Sof: O2(0.125) H2A(0.125) H2B(0.125)
3.a Free rotating group:
 O2(H2A,H2B)
3.b Aromatic/amide H refined with riding coordinates:
 C2(H2), C3(H3), C4(H4), C5(H5), C7(H7), C9(H9), C10(H10), C11(H11), C12(H12),
 C17(H17), C18(H18), C19(H19), C20(H20)
;
_olex2_submission_special_instructions 'No special instructions were received'

loop_
_space_group_symop_operation_xyz
'x, y, z'
'-x, y+1/2, -z+1/2'
'-x, -y, -z'
'x, -y-1/2, z-1/2'

loop_
_atom_site_label
_atom_site_type_symbol
_atom_site_fract_x
_atom_site_fract_y
_atom_site_fract_z
_atom_site_U_iso_or_equiv
_atom_site_adp_type
_atom_site_occupancy
_atom_site_site_symmetry_order
_atom_site_calc_flag
_atom_site_refinement_flags_posn
_atom_site_refinement_flags_adp
_atom_site_refinement_flags_occupancy
_atom_site_disorder_assembly
_atom_site_disorder_group
Pd1 Pd 0.28497(2) 0.35246(2) 0.65295(2) 0.03896(6) Uani 1 1 d . . . . .
Cl1 Cl 0.26954(7) 0.46049(4) 0.78694(7) 0.05668(15) Uani 1 1 d . . . . .
S1 S 0.43832(8) 0.44924(5) 0.31147(7) 0.0708(2) Uani 1 1 d . . . . .
O1 O 0.20458(18) 0.28986(9) 0.77317(15) 0.0518(4) Uani 1 1 d . . . . .
O2 O 0.563(2) 0.4832(16) 0.951(2) 0.107(7) Uani 0.125 1 d G . P . .
H2A H 0.605771 0.461654 1.025381 0.160 Uiso 0.125 1 d G U P . .
H2B H 0.485310 0.464968 0.936611 0.160 Uiso 0.125 1 d G U P . .
N1 N 0.33308(18) 0.25538(11) 0.56970(17) 0.0425(4) Uani 1 1 d . . . . .
N2 N 0.33216(18) 0.41443(11) 0.50285(18) 0.0437(4) Uani 1 1 d . . . . .
C1 C 0.1397(2) 0.22557(12) 0.7282(2) 0.0422(5) Uani 1 1 d . . . . .
C2 C 0.0454(2) 0.19982(14) 0.7946(2) 0.0491(5) Uani 1 1 d . . . . .
H2 H 0.033207 0.228230 0.868252 0.059 Uiso 1 1 calc R U . . .
C3 C -0.0283(3) 0.13390(15) 0.7526(3) 0.0551(6) Uani 1 1 d . . . . .
H3 H -0.090252 0.118822 0.797367 0.066 Uiso 1 1 calc R U . . .
C4 C -0.0117(3) 0.08931(15) 0.6441(3) 0.0594(6) Uani 1 1 d . . . . .
H4 H -0.063481 0.045370 0.614912 0.071 Uiso 1 1 calc R U . . .
C5 C 0.0815(3) 0.11080(14) 0.5810(3) 0.0550(6) Uani 1 1 d . . . . .
H5 H 0.094246 0.080183 0.509978 0.066 Uiso 1 1 calc R U . . .
C6 C 0.1593(2) 0.17848(13) 0.6207(2) 0.0431(5) Uani 1 1 d . . . . .
C7 C 0.2644(2) 0.19165(13) 0.5604(2) 0.0454(5) Uani 1 1 d . . . . .
H7 H 0.285896 0.150937 0.509820 0.054 Uiso 1 1 calc R U . . .
C8 C 0.4535(2) 0.25350(16) 0.5324(2) 0.0503(6) Uani 1 1 d . . . . .
C9 C 0.5304(3) 0.1859(2) 0.5566(3) 0.0666(7) Uani 1 1 d . . . . .
H9 H 0.501395 0.142436 0.594988 0.080 Uiso 1 1 calc R U . . .
C10 C 0.6487(3) 0.1830(3) 0.5242(4) 0.0852(11) Uani 1 1 d . . . . .
H10 H 0.698995 0.137720 0.540836 0.102 Uiso 1 1 calc R U . . .
C11 C 0.6924(3) 0.2463(3) 0.4678(4) 0.0909(12) Uani 1 1 d . . . . .
H11 H 0.772286 0.243859 0.446094 0.109 Uiso 1 1 calc R U . . .
C12 C 0.6189(3) 0.3135(2) 0.4430(3) 0.0768(9) Uani 1 1 d . . . . .
H12 H 0.649308 0.356051 0.403604 0.092 Uiso 1 1 calc R U . . .
C13 C 0.4987(2) 0.31895(17) 0.4763(3) 0.0545(6) Uani 1 1 d . . . . .
C14 C 0.4215(2) 0.39056(15) 0.4438(2) 0.0500(6) Uani 1 1 d . . . . .
C15 C 0.2644(2) 0.48077(14) 0.4382(2) 0.0483(5) Uani 1 1 d . . . . .
C16 C 0.3116(3) 0.50775(16) 0.3308(3) 0.0618(7) Uani 1 1 d . . . . .
C17 C 0.2544(4) 0.5719(2) 0.2518(3) 0.0865(11) Uani 1 1 d . . . . .
H17 H 0.286962 0.590326 0.181288 0.104 Uiso 1 1 calc R U . . .
C18 C 0.1491(4) 0.6066(2) 0.2813(3) 0.0894(11) Uani 1 1 d . . . . .
H18 H 0.109222 0.649125 0.229356 0.107 Uiso 1 1 calc R U . . .
C19 C 0.0999(3) 0.57992(16) 0.3867(3) 0.0714(8) Uani 1 1 d . . . . .
H19 H 0.027631 0.604566 0.403879 0.086 Uiso 1 1 calc R U . . .
C20 C 0.1572(2) 0.51731(15) 0.4664(3) 0.0563(6) Uani 1 1 d . . . . .
H20 H 0.124714 0.499850 0.537579 0.068 Uiso 1 1 calc R U . . .

loop_
_atom_site_aniso_label
_atom_site_aniso_U_11
_atom_site_aniso_U_22
_atom_site_aniso_U_33
_atom_site_aniso_U_23
_atom_site_aniso_U_13
_atom_site_aniso_U_12
Pd1 0.04243(10) 0.04135(9) 0.03280(9) -0.00282(7) 0.00977(6) -0.00339(7)
Cl1 0.0706(4) 0.0469(3) 0.0575(3) -0.0089(3) 0.0258(3) -0.0019(3)
S1 0.0931(5) 0.0759(5) 0.0543(4) -0.0172(3) 0.0387(4) -0.0396(4)
O1 0.0748(11) 0.0486(9) 0.0349(8) -0.0058(7) 0.0199(8) -0.0158(8)
O2 0.103(16) 0.14(2) 0.071(13) -0.011(13) 0.007(11) -0.031(15)
N1 0.0450(10) 0.0491(10) 0.0324(9) -0.0028(8) 0.0090(7) 0.0029(8)
N2 0.0424(10) 0.0486(10) 0.0397(10) -0.0044(8) 0.0108(8) -0.0121(8)
C1 0.0512(12) 0.0389(11) 0.0326(10) 0.0052(8) 0.0051(9) 0.0020(9)
C2 0.0559(14) 0.0478(13) 0.0423(12) 0.0043(10) 0.0111(10) -0.0004(11)
C3 0.0521(14) 0.0512(14) 0.0600(15) 0.0093(12) 0.0118(12) -0.0020(11)
C4 0.0592(15) 0.0457(13) 0.0686(17) -0.0026(12) 0.0092(13) -0.0083(12)
C5 0.0676(16) 0.0396(12) 0.0521(14) -0.0050(10) 0.0069(12) 0.0017(11)
C6 0.0511(12) 0.0376(11) 0.0364(11) 0.0026(9) 0.0047(9) 0.0035(9)
C7 0.0583(14) 0.0416(12) 0.0326(10) -0.0010(9) 0.0061(9) 0.0089(10)
C8 0.0480(13) 0.0653(15) 0.0359(11) -0.0123(11) 0.0084(9) 0.0049(11)
C9 0.0643(17) 0.087(2) 0.0477(14) -0.0080(14) 0.0143(12) 0.0188(15)
C10 0.0621(19) 0.115(3) 0.076(2) -0.030(2) 0.0157(16) 0.025(2)
C11 0.0520(17) 0.125(3) 0.104(3) -0.054(2) 0.0339(17) -0.0040(19)
C12 0.0563(16) 0.098(2) 0.085(2) -0.0409(19) 0.0339(15) -0.0224(16)
C13 0.0431(12) 0.0718(16) 0.0496(13) -0.0262(12) 0.0146(10) -0.0111(12)
C14 0.0491(13) 0.0615(15) 0.0406(12) -0.0157(11) 0.0142(10) -0.0227(11)
C15 0.0536(13) 0.0465(12) 0.0398(11) 0.0006(10) 0.0045(10) -0.0206(11)
C16 0.0847(19) 0.0575(15) 0.0421(13) -0.0043(11) 0.0156(13) -0.0292(14)
C17 0.143(3) 0.0652(19) 0.0485(16) 0.0079(14) 0.0216(19) -0.032(2)
C18 0.130(3) 0.0580(19) 0.063(2) 0.0159(15) -0.004(2) -0.012(2)
C19 0.0705(18) 0.0513(15) 0.078(2) 0.0085(14) -0.0047(15) -0.0086(13)
C20 0.0509(14) 0.0493(13) 0.0625(15) 0.0083(12) 0.0052(12) -0.0107(11)

loop_
_atom_type_symbol
_atom_type_description
_atom_type_scat_dispersion_real
_atom_type_scat_dispersion_imag
_atom_type_scat_source
C C 0.0033 0.0016 'International Tables Vol C Tables 4.2.6.8 and 6.1.1.4'
H H 0.0000 0.0000 'International Tables Vol C Tables 4.2.6.8 and 6.1.1.4'
Cl Cl 0.1484 0.1585 'International Tables Vol C Tables 4.2.6.8 and 6.1.1.4'
N N 0.0061 0.0033 'International Tables Vol C Tables 4.2.6.8 and 6.1.1.4'
O O 0.0106 0.0060 'International Tables Vol C Tables 4.2.6.8 and 6.1.1.4'
Pd Pd -0.9988 1.0072 'International Tables Vol C Tables 4.2.6.8 and 6.1.1.4'
S S 0.1246 0.1234 'International Tables Vol C Tables 4.2.6.8 and 6.1.1.4'

loop_
_geom_angle_atom_site_label_1
_geom_angle_atom_site_label_2
_geom_angle_atom_site_label_3
_geom_angle
_geom_angle_site_symmetry_1
_geom_angle_site_symmetry_3
_geom_angle_publ_flag
O1 Pd1 Cl1 87.74(5) . . ?
O1 Pd1 N1 90.64(7) . . ?
O1 Pd1 N2 168.73(7) . . ?
N1 Pd1 Cl1 167.79(5) . . ?
N1 Pd1 N2 88.57(8) . . ?
N2 Pd1 Cl1 95.35(6) . . ?
C14 S1 C16 90.12(12) . . ?
C1 O1 Pd1 120.80(14) . . ?
H2A O2 H2B 104.5 . . ?
C7 N1 Pd1 121.99(16) . . ?
C7 N1 C8 118.9(2) . . ?
C8 N1 Pd1 118.78(15) . . ?
C14 N2 Pd1 122.30(17) . . ?
C14 N2 C15 112.1(2) . . ?
C15 N2 Pd1 125.12(15) . . ?
O1 C1 C2 117.7(2) . . ?
O1 C1 C6 125.0(2) . . ?
C2 C1 C6 117.3(2) . . ?
C1 C2 H2 119.3 . . ?
C3 C2 C1 121.5(2) . . ?
C3 C2 H2 119.3 . . ?
C2 C3 H3 119.5 . . ?
C2 C3 C4 121.0(2) . . ?
C4 C3 H3 119.5 . . ?
C3 C4 H4 120.4 . . ?
C5 C4 C3 119.1(2) . . ?
C5 C4 H4 120.4 . . ?
C4 C5 H5 119.2 . . ?
C4 C5 C6 121.7(2) . . ?
C6 C5 H5 119.2 . . ?
C1 C6 C7 122.4(2) . . ?
C5 C6 C1 119.4(2) . . ?
C5 C6 C7 117.9(2) . . ?
N1 C7 C6 125.9(2) . . ?
N1 C7 H7 117.0 . . ?
C6 C7 H7 117.0 . . ?
C9 C8 N1 119.4(2) . . ?
C9 C8 C13 119.3(2) . . ?
C13 C8 N1 121.3(2) . . ?
C8 C9 H9 119.7 . . ?
C10 C9 C8 120.6(3) . . ?
C10 C9 H9 119.7 . . ?
C9 C10 H10 119.8 . . ?
C11 C10 C9 120.4(3) . . ?
C11 C10 H10 119.8 . . ?
C10 C11 H11 119.9 . . ?
C10 C11 C12 120.3(3) . . ?
C12 C11 H11 119.9 . . ?
C11 C12 H12 119.5 . . ?
C11 C12 C13 121.0(3) . . ?
C13 C12 H12 119.5 . . ?
C8 C13 C12 118.4(3) . . ?
C8 C13 C14 122.3(2) . . ?
C12 C13 C14 119.2(3) . . ?
N2 C14 S1 114.4(2) . . ?
N2 C14 C13 125.8(2) . . ?
C13 C14 S1 119.71(18) . . ?
C16 C15 N2 112.8(2) . . ?
C20 C15 N2 127.4(2) . . ?
C20 C15 C16 119.8(2) . . ?
C15 C16 S1 110.5(2) . . ?
C15 C16 C17 121.2(3) . . ?
C17 C16 S1 128.3(3) . . ?
C16 C17 H17 121.0 . . ?
C18 C17 C16 117.9(3) . . ?
C18 C17 H17 121.0 . . ?
C17 C18 H18 119.2 . . ?
C17 C18 C19 121.7(3) . . ?
C19 C18 H18 119.2 . . ?
C18 C19 H19 119.6 . . ?
C20 C19 C18 120.7(3) . . ?
C20 C19 H19 119.6 . . ?
C15 C20 H20 120.6 . . ?
C19 C20 C15 118.8(3) . . ?
C19 C20 H20 120.6 . . ?

loop_
_geom_bond_atom_site_label_1
_geom_bond_atom_site_label_2
_geom_bond_distance
_geom_bond_site_symmetry_2
_geom_bond_publ_flag
Pd1 Cl1 2.3282(7) . ?
Pd1 O1 1.9813(15) . ?
Pd1 N1 1.9930(18) . ?
Pd1 N2 2.0272(18) . ?
S1 C14 1.725(3) . ?
S1 C16 1.726(3) . ?
O1 C1 1.312(3) . ?
O2 H2A 0.8500 . ?
O2 H2B 0.8499 . ?
N1 C7 1.300(3) . ?
N1 C8 1.423(3) . ?
N2 C14 1.314(3) . ?
N2 C15 1.406(3) . ?
C1 C2 1.416(3) . ?
C1 C6 1.417(3) . ?
C2 H2 0.9300 . ?
C2 C3 1.371(3) . ?
C3 H3 0.9300 . ?
C3 C4 1.390(4) . ?
C4 H4 0.9300 . ?
C4 C5 1.364(4) . ?
C5 H5 0.9300 . ?
C5 C6 1.414(3) . ?
C6 C7 1.425(3) . ?
C7 H7 0.9300 . ?
C8 C9 1.397(4) . ?
C8 C13 1.399(4) . ?
C9 H9 0.9300 . ?
C9 C10 1.378(4) . ?
C10 H10 0.9300 . ?
C10 C11 1.363(5) . ?
C11 H11 0.9300 . ?
C11 C12 1.373(5) . ?
C12 H12 0.9300 . ?
C12 C13 1.404(3) . ?
C13 C14 1.459(4) . ?
C15 C16 1.395(3) . ?
C15 C20 1.391(4) . ?
C16 C17 1.396(4) . ?
C17 H17 0.9300 . ?
C17 C18 1.365(5) . ?
C18 H18 0.9300 . ?
C18 C19 1.388(5) . ?
C19 H19 0.9300 . ?
C19 C20 1.379(4) . ?
C20 H20 0.9300 . ?

loop_
_geom_torsion_atom_site_label_1
_geom_torsion_atom_site_label_2
_geom_torsion_atom_site_label_3
_geom_torsion_atom_site_label_4
_geom_torsion
_geom_torsion_site_symmetry_1
_geom_torsion_site_symmetry_2
_geom_torsion_site_symmetry_3
_geom_torsion_site_symmetry_4
_geom_torsion_publ_flag
Pd1 O1 C1 C2 -156.72(16) . . . . ?
Pd1 O1 C1 C6 25.2(3) . . . . ?
Pd1 N1 C7 C6 -8.2(3) . . . . ?
Pd1 N1 C8 C9 139.9(2) . . . . ?
Pd1 N1 C8 C13 -37.9(3) . . . . ?
Pd1 N2 C14 S1 176.08(10) . . . . ?
Pd1 N2 C14 C13 -0.5(3) . . . . ?
Pd1 N2 C15 C16 -174.93(15) . . . . ?
Pd1 N2 C15 C20 2.0(3) . . . . ?
S1 C16 C17 C18 176.0(3) . . . . ?
O1 C1 C2 C3 178.9(2) . . . . ?
O1 C1 C6 C5 -179.3(2) . . . . ?
O1 C1 C6 C7 7.8(3) . . . . ?
N1 C8 C9 C10 -178.6(2) . . . . ?
N1 C8 C13 C12 179.4(2) . . . . ?
N1 C8 C13 C14 -4.4(3) . . . . ?
N2 C15 C16 S1 0.6(2) . . . . ?
N2 C15 C16 C17 178.2(2) . . . . ?
N2 C15 C20 C19 -176.8(2) . . . . ?
C1 C2 C3 C4 0.9(4) . . . . ?
C1 C6 C7 N1 -17.5(3) . . . . ?
C2 C1 C6 C5 2.6(3) . . . . ?
C2 C1 C6 C7 -170.3(2) . . . . ?
C2 C3 C4 C5 1.5(4) . . . . ?
C3 C4 C5 C6 -1.7(4) . . . . ?
C4 C5 C6 C1 -0.4(4) . . . . ?
C4 C5 C6 C7 172.8(2) . . . . ?
C5 C6 C7 N1 169.6(2) . . . . ?
C6 C1 C2 C3 -2.9(3) . . . . ?
C7 N1 C8 C9 -33.7(3) . . . . ?
C7 N1 C8 C13 148.6(2) . . . . ?
C8 N1 C7 C6 165.2(2) . . . . ?
C8 C9 C10 C11 0.0(5) . . . . ?
C8 C13 C14 S1 -150.36(19) . . . . ?
C8 C13 C14 N2 26.1(4) . . . . ?
C9 C8 C13 C12 1.6(4) . . . . ?
C9 C8 C13 C14 177.8(2) . . . . ?
C9 C10 C11 C12 0.1(5) . . . . ?
C10 C11 C12 C13 0.7(5) . . . . ?
C11 C12 C13 C8 -1.5(4) . . . . ?
C11 C12 C13 C14 -177.9(3) . . . . ?
C12 C13 C14 S1 25.8(3) . . . . ?
C12 C13 C14 N2 -157.7(2) . . . . ?
C13 C8 C9 C10 -0.8(4) . . . . ?
C14 S1 C16 C15 1.10(19) . . . . ?
C14 S1 C16 C17 -176.3(3) . . . . ?
C14 N2 C15 C16 -2.6(3) . . . . ?
C14 N2 C15 C20 174.3(2) . . . . ?
C15 N2 C14 S1 3.5(2) . . . . ?
C15 N2 C14 C13 -173.1(2) . . . . ?
C15 C16 C17 C18 -1.2(4) . . . . ?
C16 S1 C14 N2 -2.73(18) . . . . ?
C16 S1 C14 C13 174.09(19) . . . . ?
C16 C15 C20 C19 -0.1(4) . . . . ?
C16 C17 C18 C19 0.4(5) . . . . ?
C17 C18 C19 C20 0.5(5) . . . . ?
C18 C19 C20 C15 -0.6(4) . . . . ?
C20 C15 C16 S1 -176.58(18) . . . . ?
C20 C15 C16 C17 1.0(4) . . . . ?
